data_4076233
loop_
_publ_author_name
'Waltz, Karen M.'
'Carroll, Patrick J.'
'Walsh, Patrick J.'

_publ_section_title
;
 Solid State Structures and Solution Behavior of Titanium(IV)
 Octahydrobinaphtholate Complexes. Examination of Nonlinear Behavior in
 the Asymmetric Addition of Ethyl Groups to Benzaldehyde
;
_journal_issue 1
_journal_name_full Organometallics
_journal_page_first 127
_journal_paper_doi 10.1021/om034107h
_journal_volume 23
_journal_year 2004
_chemical_formula_sum 'C38 H62 O8 Ti2'
_chemical_formula_weight 742.68
_space_group_IT_number 2
_symmetry_cell_setting triclinic
_symmetry_Int_Tables_number 2
_symmetry_space_group_name_Hall '-P 1'
_symmetry_space_group_name_H-M 'P -1'
_atom_sites_solution_hydrogens geom
_atom_sites_solution_primary direct
_atom_sites_solution_secondary difmap
_audit_creation_method SHELXL
_cell_angle_alpha 91.918(3)
_cell_angle_beta 100.070(2)
_cell_angle_gamma 80.611(3)
_cell_formula_units_Z 2
_cell_length_a 12.3281(5)
_cell_length_b 14.1051(6)
_cell_length_c 12.1704(5)
_cell_measurement_temperature 200(2)
_cell_volume 2055.76(15)
_computing_structure_refinement 'SHELXL-93 (Sheldrick, 1993)'
_computing_structure_solution 'SIR92 (Altomare, 1993)'
_diffrn_ambient_temperature 200(2)
_diffrn_measurement_device 'image plate area detector'
_diffrn_measurement_device_type 'Rigaku R-AXIS IIc'
_diffrn_measurement_method 'phi oscillations'
_diffrn_radiation_monochromator graphite
_diffrn_radiation_source 'rotating anode'
_diffrn_radiation_type MoK\a
_diffrn_radiation_wavelength 0.71069
_diffrn_reflns_av_R_equivalents 0.0410
_diffrn_reflns_av_sigmaI/netI 0.0378
_diffrn_reflns_limit_h_max 14
_diffrn_reflns_limit_h_min -14
_diffrn_reflns_limit_k_max 16
_diffrn_reflns_limit_k_min -16
_diffrn_reflns_limit_l_max 14
_diffrn_reflns_limit_l_min -14
_diffrn_reflns_number 16065
_diffrn_reflns_theta_max 25.35
_diffrn_reflns_theta_min 2.60
_exptl_absorpt_coefficient_mu 0.433
_exptl_absorpt_correction_type none
_exptl_crystal_density_diffrn 1.200
_exptl_crystal_F_000 796
_exptl_crystal_size_max 0.34
_exptl_crystal_size_mid 0.20
_exptl_crystal_size_min 0.14
_refine_diff_density_max 0.502
_refine_diff_density_min -0.656
_refine_diff_density_rms 0.069
_refine_ls_extinction_coef 0.0213(23)
_refine_ls_extinction_expression Fc^*^=kFc[1+0.001xFc^2^\l^3^/sin(2\q)]^-1/4^
_refine_ls_extinction_method SHELXL
_refine_ls_goodness_of_fit_all 1.099
_refine_ls_goodness_of_fit_obs 1.123
_refine_ls_matrix_type full
_refine_ls_number_parameters 443
_refine_ls_number_reflns 6833
_refine_ls_number_restraints 0
_refine_ls_restrained_S_all 1.099
_refine_ls_restrained_S_obs 1.123
_refine_ls_R_factor_all 0.0771
_refine_ls_R_factor_obs 0.0670
_refine_ls_shift/esd_max 0.000
_refine_ls_shift/esd_mean 0.000
_refine_ls_structure_factor_coef Fsqd
_refine_ls_weighting_details 'w=1/[\s^2^(Fo^2^)+(0.0914P)^2^+1.9612P] where P=(Fo^2^+2Fc^2^)/3'
_refine_ls_weighting_scheme calc
_refine_ls_wR_factor_all 0.1848
_refine_ls_wR_factor_obs 0.1752
_reflns_number_observed 5917
_reflns_number_total 6833
_reflns_observed_criterion >2sigma(I)
_cod_data_source_file om034107hsi20030812_044838.cif
_cod_data_source_block shelxl
_cod_depositor_comments
;
The following automatic conversions were performed:

'_refine_ls_weighting_scheme' value 'calc
w=1/[\s^2^(Fo^2^)+(0.0914P)^2^+1.9612P] where P=(Fo^2^+2Fc^2^)/3' was
changed to 'calc'. New tag '_refine_ls_weighting_details' was
created. The value of the new tag was set to
'w=1/[\s^2^(Fo^2^)+(0.0914P)^2^+1.9612P] where P=(Fo^2^+2Fc^2^)/3'.

Automatic conversion script
Id: cif_fix_values 3143 2015-03-26 13:38:13Z robertas 
;
_cod_original_sg_symbol_H-M 'P -1       '
_cod_database_code 4076233

loop_
_symmetry_equiv_pos_as_xyz
'x, y, z'
'-x, -y, -z'

loop_
_atom_site_aniso_label
_atom_site_aniso_U_11
_atom_site_aniso_U_22
_atom_site_aniso_U_33
_atom_site_aniso_U_23
_atom_site_aniso_U_13
_atom_site_aniso_U_12
Ti1 0.0356(3) 0.0440(4) 0.0396(4) 0.0007(3) 0.0118(3) -0.0081(3)
Ti2 0.0385(4) 0.0456(4) 0.0425(4) 0.0007(3) 0.0155(3) -0.0079(3)
O1 0.0431(13) 0.0411(13) 0.0405(12) -0.0007(11) 0.0140(11) -0.0106(10)
O2 0.0442(14) 0.0517(15) 0.0440(13) 0.0014(12) 0.0117(11) -0.0167(11)
O3 0.059(2) 0.054(2) 0.0494(15) -0.0025(13) 0.0218(13) -0.0200(13)
O4 0.0391(14) 0.064(2) 0.051(2) 0.0023(13) 0.0068(11) -0.0007(12)
O5 0.0413(13) 0.0430(13) 0.0401(13) -0.0037(11) 0.0127(10) -0.0084(10)
O6 0.0385(14) 0.051(2) 0.081(2) -0.0050(15) 0.0161(13) -0.0079(11)
O7 0.053(2) 0.048(2) 0.071(2) 0.0005(14) 0.0259(14) -0.0145(12)
O8 0.070(2) 0.079(2) 0.0416(14) 0.0057(14) 0.0214(13) -0.017(2)
C1 0.039(2) 0.035(2) 0.044(2) -0.0033(15) 0.0172(15) -0.0051(14)
C2 0.048(2) 0.047(2) 0.046(2) 0.009(2) 0.014(2) -0.004(2)
C3 0.052(2) 0.040(2) 0.062(2) 0.006(2) 0.017(2) 0.000(2)
C4 0.046(2) 0.037(2) 0.057(2) -0.008(2) 0.022(2) -0.0073(15)
C5 0.063(3) 0.047(2) 0.083(3) -0.007(2) 0.027(2) -0.004(2)
C6 0.081(3) 0.058(3) 0.080(3) -0.023(2) 0.032(3) -0.014(2)
C7 0.083(3) 0.072(3) 0.064(3) -0.019(2) 0.033(2) -0.017(3)
C8 0.065(3) 0.055(2) 0.044(2) -0.013(2) 0.015(2) -0.012(2)
C9 0.043(2) 0.043(2) 0.048(2) -0.006(2) 0.015(2) -0.008(2)
C10 0.038(2) 0.043(2) 0.042(2) -0.001(2) 0.0108(15) -0.0092(14)
C11 0.046(2) 0.038(2) 0.036(2) -0.0010(15) 0.0136(15) -0.0081(15)
C12 0.041(2) 0.048(2) 0.040(2) 0.003(2) 0.0082(15) -0.009(2)
C13 0.048(2) 0.050(2) 0.052(2) 0.001(2) 0.009(2) -0.011(2)
C14 0.048(3) 0.066(3) 0.122(5) 0.015(3) -0.006(3) -0.015(2)
C15 0.066(3) 0.100(4) 0.125(5) 0.040(4) -0.027(3) -0.030(3)
C16 0.056(3) 0.072(3) 0.070(3) 0.017(2) -0.002(2) -0.007(2)
C17 0.050(2) 0.047(2) 0.049(2) 0.008(2) 0.008(2) -0.004(2)
C18 0.061(3) 0.047(2) 0.062(3) 0.016(2) 0.005(2) -0.003(2)
C19 0.064(3) 0.047(2) 0.054(2) 0.007(2) 0.010(2) -0.018(2)
C20 0.049(2) 0.044(2) 0.039(2) 0.000(2) 0.015(2) -0.009(2)
C21 0.053(2) 0.055(2) 0.052(2) 0.006(2) 0.015(2) -0.017(2)
C22 0.057(3) 0.090(4) 0.066(3) 0.017(3) 0.014(2) -0.018(2)
C23 0.105(4) 0.059(3) 0.137(5) 0.029(3) 0.058(4) -0.002(3)
C24 0.052(3) 0.208(8) 0.060(3) 0.039(4) -0.002(2) -0.022(4)
C25 0.047(2) 0.096(4) 0.075(3) 0.010(3) 0.003(2) -0.011(2)
C26 0.077(4) 0.200(8) 0.082(4) 0.061(5) 0.026(3) 0.017(4)
C27 0.047(2) 0.043(2) 0.047(2) -0.006(2) 0.018(2) -0.007(2)
C28 0.063(3) 0.049(2) 0.066(3) 0.003(2) 0.020(2) -0.003(2)
C29 0.059(3) 0.069(3) 0.055(2) -0.015(2) 0.012(2) -0.020(2)
C30 0.038(2) 0.059(3) 0.071(3) -0.003(2) 0.017(2) -0.007(2)
C31 0.078(4) 0.109(5) 0.076(3) -0.014(3) 0.003(3) 0.001(3)
C32 0.050(3) 0.114(5) 0.105(4) -0.044(4) 0.018(3) 0.009(3)
C33 0.060(2) 0.047(2) 0.063(2) 0.002(2) 0.020(2) -0.015(2)
C34 0.071(3) 0.067(3) 0.087(3) 0.025(3) 0.011(3) -0.012(2)
C35 0.059(3) 0.076(3) 0.076(3) 0.008(3) 0.007(2) -0.030(2)
C36 0.111(4) 0.089(4) 0.045(2) 0.007(2) 0.031(3) -0.025(3)
C37 0.124(5) 0.116(5) 0.044(3) -0.003(3) 0.009(3) -0.026(4)
C38 0.121(5) 0.190(8) 0.078(4) -0.029(4) 0.060(4) -0.071(5)

loop_
_atom_site_label
_atom_site_type_symbol
_atom_site_fract_x
_atom_site_fract_y
_atom_site_fract_z
_atom_site_U_iso_or_equiv
_atom_site_thermal_displace_type
_atom_site_occupancy
_atom_site_calc_flag
_atom_site_refinement_flags
Ti1 Ti 0.38968(5) 0.31255(5) 0.75393(5) 0.0389(2) Uani 1 d .
Ti2 Ti 0.18947(5) 0.24514(5) 0.86839(5) 0.0410(2) Uani 1 d .
O1 O 0.2948(2) 0.2017(2) 0.7638(2) 0.0403(5) Uani 1 d .
O2 O 0.3740(2) 0.2801(2) 0.6030(2) 0.0451(6) Uani 1 d .
O3 O 0.4239(2) 0.4296(2) 0.7344(2) 0.0513(7) Uani 1 d .
O4 O 0.5166(2) 0.2484(2) 0.8259(2) 0.0523(7) Uani 1 d .
O5 O 0.2839(2) 0.3544(2) 0.8523(2) 0.0407(5) Uani 1 d .
O6 O 0.0689(2) 0.3362(2) 0.8414(3) 0.0562(7) Uani 1 d .
O7 O 0.1239(2) 0.1427(2) 0.8402(2) 0.0548(7) Uani 1 d .
O8 O 0.2438(3) 0.2345(2) 1.0141(2) 0.0613(8) Uani 1 d .
C1 C 0.3147(3) 0.1154(2) 0.7083(3) 0.0381(7) Uani 1 d .
C2 C 0.3702(3) 0.0344(3) 0.7678(3) 0.0464(9) Uani 1 d .
H2 H 0.3907(3) 0.0369(3) 0.8450(3) 0.062 Uiso 1 calc R
C3 C 0.3944(3) -0.0504(3) 0.7093(3) 0.0510(9) Uani 1 d .
H3 H 0.4287(3) -0.1057(3) 0.7488(3) 0.068 Uiso 1 calc R
C4 C 0.3692(3) -0.0554(3) 0.5938(3) 0.0455(8) Uani 1 d .
C5 C 0.4047(4) -0.1490(3) 0.5358(4) 0.0634(11) Uani 1 d .
H5A H 0.4855(4) -0.1611(3) 0.5449(4) 0.084 Uiso 1 calc R
H5B H 0.3818(4) -0.2008(3) 0.5720(4) 0.084 Uiso 1 calc R
C6 C 0.3570(4) -0.1507(3) 0.4125(4) 0.0711(13) Uani 1 d .
H6A H 0.3980(4) -0.2040(3) 0.3768(4) 0.095 Uiso 1 calc R
H6B H 0.2796(4) -0.1599(3) 0.4025(4) 0.095 Uiso 1 calc R
C7 C 0.3646(4) -0.0588(3) 0.3598(4) 0.0702(13) Uani 1 d .
H7A H 0.3382(4) -0.0625(3) 0.2801(4) 0.093 Uiso 1 calc R
H7B H 0.4421(4) -0.0498(3) 0.3708(4) 0.093 Uiso 1 calc R
C8 C 0.2965(4) 0.0271(3) 0.4080(3) 0.0542(10) Uani 1 d .
H8A H 0.3163(4) 0.0857(3) 0.3832(3) 0.072 Uiso 1 calc R
H8B H 0.2180(4) 0.0271(3) 0.3794(3) 0.072 Uiso 1 calc R
C9 C 0.3147(3) 0.0268(3) 0.5343(3) 0.0440(8) Uani 1 d .
C10 C 0.2821(3) 0.1122(3) 0.5930(3) 0.0404(8) Uani 1 d .
C11 C 0.2176(3) 0.2011(2) 0.5355(3) 0.0394(8) Uani 1 d .
C12 C 0.1056(3) 0.2070(3) 0.4822(3) 0.0427(8) Uani 1 d .
C13 C 0.0433(3) 0.1241(3) 0.4864(3) 0.0496(9) Uani 1 d .
H13A H 0.0744(3) 0.0719(3) 0.4416(3) 0.066 Uiso 1 calc R
H13B H 0.0561(3) 0.1018(3) 0.5628(3) 0.066 Uiso 1 calc R
C14 C -0.0787(4) 0.1455(4) 0.4467(5) 0.080(2) Uani 1 d .
H14A H -0.1058(4) 0.0854(4) 0.4266(5) 0.107 Uiso 1 calc R
H14B H -0.1140(4) 0.1733(4) 0.5082(5) 0.107 Uiso 1 calc R
C15 C -0.1141(5) 0.2091(4) 0.3536(6) 0.099(2) Uani 1 d .
H15A H -0.1950(5) 0.2217(4) 0.3382(6) 0.132 Uiso 1 calc R
H15B H -0.0888(5) 0.1775(4) 0.2885(6) 0.132 Uiso 1 calc R
C16 C -0.0708(4) 0.3040(4) 0.3717(4) 0.0674(12) Uani 1 d .
H16A H -0.1173(4) 0.3462(4) 0.4155(4) 0.090 Uiso 1 calc R
H16B H -0.0767(4) 0.3342(4) 0.3000(4) 0.090 Uiso 1 calc R
C17 C 0.0497(3) 0.2928(3) 0.4311(3) 0.0491(9) Uani 1 d .
C18 C 0.1044(4) 0.3724(3) 0.4364(4) 0.0578(11) Uani 1 d .
H18 H 0.0671(4) 0.4291(3) 0.4017(4) 0.077 Uiso 1 calc R
C19 C 0.2126(4) 0.3689(3) 0.4922(3) 0.0539(10) Uani 1 d .
H19 H 0.2474(4) 0.4229(3) 0.4962(3) 0.072 Uiso 1 calc R
C20 C 0.2691(3) 0.2830(3) 0.5426(3) 0.0428(8) Uani 1 d .
C21 C 0.4667(3) 0.4778(3) 0.6555(3) 0.0515(9) Uani 1 d .
H21 H 0.4449(3) 0.4496(3) 0.5819(3) 0.068 Uiso 1 calc R
C22 C 0.5914(4) 0.4621(4) 0.6822(4) 0.0691(13) Uani 1 d .
H22A H 0.6201(4) 0.4962(22) 0.6295(19) 0.104 Uiso 1 calc R
H22B H 0.6194(4) 0.3947(5) 0.6779(30) 0.104 Uiso 1 calc R
H22C H 0.6148(4) 0.4853(24) 0.7562(12) 0.104 Uiso 1 calc R
C23 C 0.4166(5) 0.5823(4) 0.6512(6) 0.096(2) Uani 1 d .
H23A H 0.4466(30) 0.6143(8) 0.5977(29) 0.145 Uiso 1 calc R
H23B H 0.4341(33) 0.6109(9) 0.7235(11) 0.145 Uiso 1 calc R
H23C H 0.3371(7) 0.5886(4) 0.6296(38) 0.145 Uiso 1 calc R
C24 C 0.5959(4) 0.2441(6) 0.9225(4) 0.107(2) Uani 1 d .
H24 H 0.5857(4) 0.3118(6) 0.9454(4) 0.142 Uiso 1 calc R
C25 C 0.7096(4) 0.2317(4) 0.9028(4) 0.0734(13) Uani 1 d .
H25A H 0.7303(11) 0.1677(10) 0.8758(30) 0.110 Uiso 1 calc R
H25B H 0.7585(5) 0.2417(26) 0.9713(8) 0.110 Uiso 1 calc R
H25C H 0.7157(8) 0.2773(18) 0.8483(23) 0.110 Uiso 1 calc R
C26 C 0.5678(4) 0.2013(4) 1.0155(4) 0.121(3) Uani 1 d .
H26A H 0.6164(3) 0.2161(9) 1.0822(5) 0.182 Uiso 1 calc R
H26B H 0.5761(10) 0.1329(4) 1.0051(8) 0.182 Uiso 1 calc R
H26C H 0.4918(3) 0.2260(3) 1.0219(3) 0.182 Uiso 1 calc R
C27 C 0.2607(3) 0.4416(2) 0.9166(3) 0.0443(8) Uani 1 d R
H27 H 0.2103(3) 0.4301(2) 0.9670(3) 0.059 Uiso 1 calc R
C28 C 0.2010(4) 0.5223(3) 0.8392(4) 0.0587(10) Uani 1 d .
H28A H 0.1777(23) 0.5777(8) 0.8824(4) 0.088 Uiso 1 calc R
H28B H 0.1367(15) 0.5024(8) 0.7936(18) 0.088 Uiso 1 calc R
H28C H 0.2505(9) 0.5380(15) 0.7923(18) 0.088 Uiso 1 calc R
C29 C 0.3665(4) 0.4636(3) 0.9868(4) 0.0601(11) Uani 1 d .
H29A H 0.3497(5) 0.5186(14) 1.0332(19) 0.090 Uiso 1 calc R
H29B H 0.4165(11) 0.4771(22) 0.9392(4) 0.090 Uiso 1 calc R
H29C H 0.4011(14) 0.4094(9) 1.0329(19) 0.090 Uiso 1 calc R
C30 C -0.0491(3) 0.3455(3) 0.8135(4) 0.0553(10) Uani 1 d .
H30 H -0.0729(3) 0.2908(3) 0.8448(4) 0.074 Uiso 1 calc R
C31 C -0.0837(5) 0.3442(5) 0.6898(5) 0.091(2) Uani 1 d .
H31A H -0.1627(8) 0.3443(33) 0.6717(5) 0.136 Uiso 1 calc R
H31B H -0.0451(29) 0.2874(17) 0.6596(6) 0.136 Uiso 1 calc R
H31C H -0.0656(34) 0.4000(17) 0.6586(6) 0.136 Uiso 1 calc R
C32 C -0.0998(4) 0.4364(5) 0.8662(5) 0.092(2) Uani 1 d .
H32A H -0.1796(4) 0.4416(16) 0.8520(32) 0.139 Uiso 1 calc R
H32B H -0.0786(30) 0.4908(5) 0.8349(27) 0.139 Uiso 1 calc R
H32C H -0.0734(29) 0.4348(15) 0.9452(7) 0.139 Uiso 1 calc R
C33 C 0.0939(3) 0.0504(3) 0.8210(4) 0.0549(10) Uani 1 d .
H33 H 0.1254(3) 0.0216(3) 0.7568(4) 0.073 Uiso 1 calc R
C34 C 0.1416(4) -0.0114(4) 0.9203(4) 0.0746(14) Uani 1 d .
H34A H 0.1239(28) -0.0749(8) 0.9056(12) 0.112 Uiso 1 calc R
H34B H 0.1104(25) 0.0153(15) 0.9837(8) 0.112 Uiso 1 calc R
H34C H 0.2211(5) -0.0145(23) 0.9356(20) 0.112 Uiso 1 calc R
C35 C -0.0314(4) 0.0595(4) 0.7933(4) 0.0687(13) Uani 1 d .
H35A H -0.0518(4) -0.0026(6) 0.7742(30) 0.103 Uiso 1 calc R
H35B H -0.0589(5) 0.1022(21) 0.7312(20) 0.103 Uiso 1 calc R
H35C H -0.0634(4) 0.0848(25) 0.8568(11) 0.103 Uiso 1 calc R
C36 C 0.2260(5) 0.2138(4) 1.1222(4) 0.0787(15) Uani 1 d .
H36 H 0.2498(5) 0.1445(4) 1.1337(4) 0.105 Uiso 1 calc R
C37 C 0.2994(6) 0.2632(5) 1.2072(4) 0.095(2) Uani 1 d .
H37A H 0.2907(29) 0.2461(26) 1.2805(4) 0.142 Uiso 1 calc R
H37B H 0.2793(25) 0.3315(5) 1.1978(24) 0.142 Uiso 1 calc R
H37C H 0.3757(6) 0.2439(25) 1.1982(25) 0.142 Uiso 1 calc R
C38 C 0.1078(6) 0.2345(6) 1.1309(5) 0.120(3) Uani 1 d .
H38A H 0.0806(13) 0.3015(10) 1.1170(47) 0.180 Uiso 1 calc R
H38B H 0.0984(8) 0.2189(39) 1.2045(16) 0.180 Uiso 1 calc R
H38C H 0.0666(9) 0.1967(30) 1.0769(33) 0.180 Uiso 1 calc R

loop_
_atom_type_symbol
_atom_type_description
_atom_type_scat_dispersion_real
_atom_type_scat_dispersion_imag
_atom_type_scat_source
C C 0.0033 0.0016 'International Tables Vol C Tables 4.2.6.8 and 6.1.1.4'
H H 0.0000 0.0000 'International Tables Vol C Tables 4.2.6.8 and 6.1.1.4'
O O 0.0106 0.0060 'International Tables Vol C Tables 4.2.6.8 and 6.1.1.4'
Ti Ti 0.2776 0.4457 'International Tables Vol C Tables 4.2.6.8 and 6.1.1.4'

loop_
_geom_angle_atom_site_label_1
_geom_angle_atom_site_label_2
_geom_angle_atom_site_label_3
_geom_angle
O4 Ti1 O3 103.35(13)
O4 Ti1 O2 109.38(12)
O3 Ti1 O2 94.39(11)
O4 Ti1 O5 112.13(11)
O3 Ti1 O5 96.20(11)
O2 Ti1 O5 133.20(11)
O4 Ti1 O1 95.20(11)
O3 Ti1 O1 160.69(12)
O2 Ti1 O1 84.29(10)
O5 Ti1 O1 71.50(10)
O4 Ti1 Ti2 105.72(9)
O3 Ti1 Ti2 131.54(9)
O2 Ti1 Ti2 111.02(8)
O5 Ti1 Ti2 36.68(7)
O1 Ti1 Ti2 34.83(6)
O7 Ti2 O8 102.83(14)
O7 Ti2 O6 99.05(13)
O8 Ti2 O6 111.56(15)
O7 Ti2 O1 92.02(11)
O8 Ti2 O1 117.13(12)
O6 Ti2 O1 125.93(12)
O7 Ti2 O5 161.42(11)
O8 Ti2 O5 91.32(12)
O6 Ti2 O5 86.60(11)
O1 Ti2 O5 70.60(9)
O7 Ti2 Ti1 129.29(9)
O8 Ti2 Ti1 105.48(9)
O6 Ti2 Ti1 108.20(9)
O1 Ti2 Ti1 37.48(7)
O5 Ti2 Ti1 33.14(6)
C1 O1 Ti2 130.5(2)
C1 O1 Ti1 121.7(2)
Ti2 O1 Ti1 107.70(11)
C20 O2 Ti1 118.9(2)
C21 O3 Ti1 138.7(3)
C24 O4 Ti1 145.2(4)
C27 O5 Ti1 133.3(2)
C27 O5 Ti2 116.5(2)
Ti1 O5 Ti2 110.18(11)
C30 O6 Ti2 140.1(3)
C33 O7 Ti2 168.3(3)
C36 O8 Ti2 147.7(3)
O1 C1 C2 119.4(3)
O1 C1 C10 119.2(3)
C2 C1 C10 121.3(3)
C1 C2 C3 118.3(4)
C4 C3 C2 122.2(4)
C3 C4 C9 119.1(4)
C3 C4 C5 119.0(4)
C9 C4 C5 121.9(4)
C6 C5 C4 114.1(4)
C7 C6 C5 110.1(4)
C6 C7 C8 112.1(4)
C9 C8 C7 112.9(4)
C4 C9 C10 119.5(3)
C4 C9 C8 120.6(4)
C10 C9 C8 119.8(3)
C1 C10 C9 119.2(3)
C1 C10 C11 118.2(3)
C9 C10 C11 122.5(3)
C20 C11 C12 119.5(3)
C20 C11 C10 117.8(3)
C12 C11 C10 122.6(3)
C17 C12 C11 119.6(3)
C17 C12 C13 119.6(3)
C11 C12 C13 120.7(3)
C14 C13 C12 115.4(3)
C15 C14 C13 115.8(4)
C14 C15 C16 113.6(5)
C15 C16 C17 112.8(4)
C18 C17 C12 119.6(4)
C18 C17 C16 118.0(3)
C12 C17 C16 122.4(4)
C19 C18 C17 121.5(4)
C18 C19 C20 119.2(4)
O2 C20 C19 119.6(3)
O2 C20 C11 119.7(3)
C19 C20 C11 120.6(3)
O3 C21 C22 109.7(3)
O3 C21 C23 110.3(3)
C22 C21 C23 112.8(4)
O4 C24 C26 115.2(5)
O4 C24 C25 114.1(4)
C26 C24 C25 121.4(5)
O5 C27 C29 110.0(3)
O5 C27 C28 109.6(3)
C29 C27 C28 113.5(3)
O6 C30 C31 109.9(4)
O6 C30 C32 108.5(4)
C31 C30 C32 112.5(4)
O7 C33 C34 109.8(4)
O7 C33 C35 109.4(3)
C34 C33 C35 112.2(4)
O8 C36 C38 111.5(5)
O8 C36 C37 109.4(4)
C38 C36 C37 114.4(5)

loop_
_geom_bond_atom_site_label_1
_geom_bond_atom_site_label_2
_geom_bond_distance
Ti1 O4 1.773(3)
Ti1 O3 1.802(3)
Ti1 O2 1.862(3)
Ti1 O5 1.931(2)
Ti1 O1 2.117(2)
Ti1 Ti2 3.3156(8)
Ti2 O7 1.763(3)
Ti2 O8 1.784(3)
Ti2 O6 1.790(3)
Ti2 O1 1.988(2)
Ti2 O5 2.110(2)
O1 C1 1.380(4)
O2 C20 1.366(4)
O3 C21 1.414(4)
O4 C24 1.387(6)
O5 C27 1.451(4)
O6 C30 1.419(4)
O7 C33 1.412(5)
O8 C36 1.420(5)
C1 C2 1.387(5)
C1 C10 1.392(5)
C2 C3 1.388(5)
C3 C4 1.387(6)
C4 C9 1.397(5)
C4 C5 1.514(6)
C5 C6 1.513(7)
C6 C7 1.490(7)
C7 C8 1.520(6)
C8 C9 1.514(5)
C9 C10 1.417(5)
C10 C11 1.495(5)
C11 C20 1.400(5)
C11 C12 1.410(5)
C12 C17 1.398(5)
C12 C13 1.507(5)
C13 C14 1.481(6)
C14 C15 1.431(7)
C15 C16 1.516(7)
C16 C17 1.520(6)
C17 C18 1.395(6)
C18 C19 1.381(6)
C19 C20 1.398(5)
C21 C22 1.496(6)
C21 C23 1.501(6)
C24 C26 1.420(6)
C24 C25 1.445(7)
C27 C29 1.502(5)
C27 C28 1.510(5)
C30 C31 1.492(7)
C30 C32 1.506(6)
C33 C34 1.491(6)
C33 C35 1.507(6)
C36 C38 1.460(8)
C36 C37 1.485(7)
